data_4304097
loop_
_publ_author_name
'Joanna K. Day'
'Christopher Bresner'
'Natalie D. Coombs'
'Ian A. Fallis'
'Li-Ling Ooi'
'Simon Aldridge'

_publ_section_title
;
Colorimetric Fluoride Ion Sensing by Polyborylated Ferrocenes: Structural
Influences on Thermodynamics and Kinetics
;
_journal_name_full 'Inorganic Chemistry'
_journal_page_first 793
_journal_page_last 804
_journal_paper_doi 10.1021/ic701494p
_journal_volume 47
_journal_year 2008
_chemical_absolute_configuration syn
_chemical_formula_moiety 'C54 H47 B3 Fe O6'
_chemical_formula_sum 'C54 H47 B3 Fe O6'
_chemical_formula_weight 880.20
_chemical_name_common sa0603
_chemical_name_systematic
;
 ?
;
_space_group_IT_number 19
_symmetry_cell_setting orthorhombic
_symmetry_space_group_name_Hall 'P 2ac 2ab'
_symmetry_space_group_name_H-M 'P 21 21 21'
_atom_sites_solution_hydrogens geom
_atom_sites_solution_primary direct
_atom_sites_solution_secondary difmap
_audit_creation_method SHELXL-97
_cell_angle_alpha 90.00
_cell_angle_beta 90.00
_cell_angle_gamma 90.00
_cell_formula_units_Z 4
_cell_length_a 9.26740(10)
_cell_length_b 15.9758(2)
_cell_length_c 30.0231(4)
_cell_measurement_reflns_used 72248
_cell_measurement_temperature 150(2)
_cell_measurement_theta_max 27.485
_cell_measurement_theta_min 2.753
_cell_volume 4445.04(9)
_computing_cell_refinement 'HKL Scalepack (Otwinowski & Minor 1997)'
_computing_data_collection 'Collect (Nonius BV, 1997-2000)'
_computing_data_reduction 'HKL Denzo and Scalepack (Otwinowski & Minor 1997)'
_computing_molecular_graphics 'Ortep-3 for Windows (Farrugia, 1999)'
_computing_publication_material 'WinGX publication routines (Farrugia, 1999)'
_computing_structure_refinement 'SHELXL-97 (Sheldrick, 1997)'
_computing_structure_solution 'Sir-92 (A.Altomare et al. 1992)'
_diffrn_ambient_temperature 150(2)
_diffrn_measured_fraction_theta_full 0.988
_diffrn_measured_fraction_theta_max 0.988
_diffrn_measurement_device_type KappaCCD
_diffrn_measurement_method CCD
_diffrn_radiation_monochromator graphite
_diffrn_radiation_source 'fine-focus sealed tube'
_diffrn_radiation_type MoK\a
_diffrn_radiation_wavelength 0.71073
_diffrn_reflns_av_R_equivalents 0.0829
_diffrn_reflns_av_sigmaI/netI 0.1000
_diffrn_reflns_limit_h_max 11
_diffrn_reflns_limit_h_min -11
_diffrn_reflns_limit_k_max 19
_diffrn_reflns_limit_k_min -19
_diffrn_reflns_limit_l_max 37
_diffrn_reflns_limit_l_min -37
_diffrn_reflns_number 19515
_diffrn_reflns_theta_full 26.37
_diffrn_reflns_theta_max 26.37
_diffrn_reflns_theta_min 3.62
_exptl_absorpt_coefficient_mu 0.392
_exptl_absorpt_correction_T_max 0.9364
_exptl_absorpt_correction_T_min 0.8281
_exptl_absorpt_correction_type multi-scan
_exptl_absorpt_process_details 'Sortav (Blessing, 1995)'
_exptl_crystal_colour orange
_exptl_crystal_density_diffrn 1.315
_exptl_crystal_density_method 'not measured'
_exptl_crystal_description block
_exptl_crystal_F_000 1840
_exptl_crystal_size_max 0.50
_exptl_crystal_size_mid 0.38
_exptl_crystal_size_min 0.17
_refine_diff_density_max 1.220
_refine_diff_density_min -0.612
_refine_diff_density_rms 0.066
_refine_ls_abs_structure_details 'Flack H D (1983), Acta Cryst. A39, 876-881'
_refine_ls_abs_structure_Flack -0.02(2)
_refine_ls_extinction_method none
_refine_ls_goodness_of_fit_ref 1.054
_refine_ls_hydrogen_treatment constr
_refine_ls_matrix_type full
_refine_ls_number_parameters 568
_refine_ls_number_reflns 8873
_refine_ls_number_restraints 0
_refine_ls_restrained_S_all 1.054
_refine_ls_R_factor_all 0.1110
_refine_ls_R_factor_gt 0.0713
_refine_ls_shift/su_max 0.007
_refine_ls_shift/su_mean 0.000
_refine_ls_structure_factor_coef Fsqd
_refine_ls_weighting_details 'calc w=1/[\s^2^(Fo^2^)+(0.0756P)^2^+3.1499P] where P=(Fo^2^+2Fc^2^)/3'
_refine_ls_weighting_scheme calc
_refine_ls_wR_factor_gt 0.1594
_refine_ls_wR_factor_ref 0.1792
_reflns_number_gt 6093
_reflns_number_total 8873
_reflns_threshold_expression >2sigma(I)
_cod_data_source_file ic701494p-file005.cif
_cod_data_source_block sa0603
_cod_database_code 4304097

loop_
_symmetry_equiv_pos_as_xyz
'x, y, z'
'-x+1/2, -y, z+1/2'
'x+1/2, -y+1/2, -z'
'-x, y+1/2, -z+1/2'

loop_
_atom_site_label
_atom_site_type_symbol
_atom_site_fract_x
_atom_site_fract_y
_atom_site_fract_z
_atom_site_U_iso_or_equiv
_atom_site_adp_type
_atom_site_occupancy
_atom_site_symmetry_multiplicity
_atom_site_calc_flag
_atom_site_refinement_flags
_atom_site_disorder_assembly
_atom_site_disorder_group
C1 C 0.4942(6) 0.6817(3) 0.71811(17) 0.0435(13) Uani 1 1 d . . .
H1 H 0.4185 0.6497 0.7052 0.052 Uiso 1 1 calc R . .
C2 C 0.5370(6) 0.6798(3) 0.76401(17) 0.0418(13) Uani 1 1 d . . .
H2 H 0.4937 0.6467 0.7867 0.050 Uiso 1 1 calc R . .
C3 C 0.6552(6) 0.7357(3) 0.77005(17) 0.0358(12) Uani 1 1 d . . .
C4 C 0.6826(6) 0.7723(3) 0.72752(17) 0.0356(12) Uani 1 1 d . . .
H4 H 0.7556 0.8125 0.7216 0.043 Uiso 1 1 calc R . .
C5 C 0.5844(6) 0.7398(3) 0.69501(16) 0.0378(12) Uani 1 1 d . . .
C6 C 0.3836(6) 0.9068(4) 0.7234(2) 0.0473(14) Uani 1 1 d . . .
H6 H 0.3991 0.9309 0.6949 0.057 Uiso 1 1 calc R . .
C7 C 0.4672(6) 0.9229(3) 0.76270(16) 0.0368(12) Uani 1 1 d . . .
C8 C 0.4029(6) 0.8722(4) 0.7968(2) 0.0469(14) Uani 1 1 d . . .
H8 H 0.4360 0.8692 0.8267 0.056 Uiso 1 1 calc R . .
C9 C 0.2851(7) 0.8281(5) 0.7801(3) 0.069(2) Uani 1 1 d . . .
H9 H 0.2241 0.7912 0.7962 0.082 Uiso 1 1 calc R . .
C10 C 0.2735(6) 0.8485(4) 0.7345(3) 0.065(2) Uani 1 1 d . . .
C11 C 0.1599(13) 0.8206(8) 0.6985(4) 0.132(4) Uiso 1 1 d . . .
H11A H 0.1086 0.8706 0.6871 0.159 Uiso 1 1 calc R . .
H11B H 0.2108 0.7942 0.6732 0.159 Uiso 1 1 calc R . .
C12 C 0.067(2) 0.7682(12) 0.7147(6) 0.229(8) Uiso 1 1 d . . .
H12A H 0.1172 0.7193 0.7268 0.344 Uiso 1 1 calc R . .
H12B H 0.0005 0.7503 0.6911 0.344 Uiso 1 1 calc R . .
H12C H 0.0116 0.7955 0.7386 0.344 Uiso 1 1 calc R . .
C13 C 0.4975(6) 0.7675(3) 0.57369(15) 0.0328(11) Uani 1 1 d . . .
H13 H 0.4018 0.7947 0.5685 0.039 Uiso 1 1 calc R . .
C14 C 0.5349(5) 0.7117(3) 0.53479(15) 0.0286(10) Uani 1 1 d . . .
C15 C 0.6267(6) 0.6446(3) 0.54042(19) 0.0410(13) Uani 1 1 d . . .
H15 H 0.6565 0.6284 0.5694 0.049 Uiso 1 1 calc R . .
C16 C 0.6755(6) 0.6007(4) 0.5033(2) 0.0528(16) Uani 1 1 d . . .
H16 H 0.7412 0.5556 0.5068 0.063 Uiso 1 1 calc R . .
C17 C 0.6279(7) 0.6230(4) 0.4608(2) 0.0534(16) Uani 1 1 d . . .
H17 H 0.6614 0.5934 0.4354 0.064 Uiso 1 1 calc R . .
C18 C 0.5322(7) 0.6880(4) 0.45594(18) 0.0520(15) Uani 1 1 d . . .
H18 H 0.4989 0.7032 0.4271 0.062 Uiso 1 1 calc R . .
C19 C 0.4850(6) 0.7309(3) 0.49258(17) 0.0443(13) Uani 1 1 d . . .
H19 H 0.4167 0.7748 0.4890 0.053 Uiso 1 1 calc R . .
C20 C 0.6152(6) 0.8357(3) 0.58122(16) 0.0350(12) Uani 1 1 d . . .
H20 H 0.7069 0.8166 0.5669 0.042 Uiso 1 1 calc R . .
C21 C 0.5767(5) 0.9209(3) 0.56305(17) 0.0331(12) Uani 1 1 d . . .
C22 C 0.6111(7) 0.9404(4) 0.51952(19) 0.0454(14) Uani 1 1 d . . .
H22 H 0.6625 0.9010 0.5019 0.055 Uiso 1 1 calc R . .
C23 C 0.5722(7) 1.0160(4) 0.5013(2) 0.0521(16) Uani 1 1 d . . .
H23 H 0.5964 1.0282 0.4712 0.063 Uiso 1 1 calc R . .
C24 C 0.4979(6) 1.0746(4) 0.5265(2) 0.0503(15) Uani 1 1 d . . .
H24 H 0.4693 1.1266 0.5139 0.060 Uiso 1 1 calc R . .
C25 C 0.4663(7) 1.0555(3) 0.5705(2) 0.0501(15) Uani 1 1 d . . .
H25 H 0.4181 1.0957 0.5885 0.060 Uiso 1 1 calc R . .
C26 C 0.5037(6) 0.9797(3) 0.58848(18) 0.0431(13) Uani 1 1 d . . .
H26 H 0.4795 0.9674 0.6185 0.052 Uiso 1 1 calc R . .
C27 C 0.7740(5) 0.7687(3) 0.88877(15) 0.0287(11) Uani 1 1 d . . .
H27 H 0.8156 0.7163 0.9017 0.034 Uiso 1 1 calc R . .
C28 C 0.7055(5) 0.8203(3) 0.92529(16) 0.0306(11) Uani 1 1 d . . .
C29 C 0.6464(5) 0.8984(3) 0.91579(18) 0.0385(12) Uani 1 1 d . . .
H29 H 0.6509 0.9199 0.8863 0.046 Uiso 1 1 calc R . .
C30 C 0.5817(6) 0.9443(4) 0.9487(2) 0.0478(15) Uani 1 1 d . . .
H30 H 0.5435 0.9980 0.9420 0.057 Uiso 1 1 calc R . .
C31 C 0.5713(6) 0.9136(4) 0.9915(2) 0.0557(17) Uani 1 1 d . . .
H31 H 0.5245 0.9458 1.0139 0.067 Uiso 1 1 calc R . .
C32 C 0.6280(6) 0.8372(4) 1.00183(18) 0.0517(16) Uani 1 1 d . . .
H32 H 0.6212 0.8158 1.0313 0.062 Uiso 1 1 calc R . .
C33 C 0.6969(5) 0.7907(4) 0.96815(16) 0.0399(12) Uani 1 1 d . . .
H33 H 0.7381 0.7379 0.9752 0.048 Uiso 1 1 calc R . .
C34 C 0.8917(5) 0.8159(3) 0.86236(15) 0.0291(11) Uani 1 1 d . . .
H34 H 0.8731 0.8774 0.8645 0.035 Uiso 1 1 calc R . .
C35 C 1.0417(5) 0.7983(3) 0.87791(15) 0.0312(10) Uani 1 1 d . . .
C36 C 1.1133(6) 0.8576(4) 0.90373(19) 0.0452(14) Uani 1 1 d . . .
H36 H 1.0669 0.9089 0.9109 0.054 Uiso 1 1 calc R . .
C37 C 1.2509(7) 0.8423(5) 0.9189(2) 0.0591(17) Uani 1 1 d . . .
H37 H 1.3000 0.8836 0.9359 0.071 Uiso 1 1 calc R . .
C38 C 1.3177(6) 0.7672(5) 0.9095(2) 0.0602(18) Uani 1 1 d . . .
H38 H 1.4118 0.7563 0.9207 0.072 Uiso 1 1 calc R . .
C39 C 1.2487(5) 0.7087(4) 0.88428(18) 0.0459(14) Uani 1 1 d . . .
H39 H 1.2966 0.6580 0.8768 0.055 Uiso 1 1 calc R . .
C40 C 1.1099(5) 0.7225(3) 0.86954(17) 0.0377(12) Uani 1 1 d . . .
H40 H 1.0605 0.6799 0.8536 0.045 Uiso 1 1 calc R . .
C41 C 0.8495(5) 0.9854(3) 0.78414(16) 0.0326(11) Uani 1 1 d . . .
H41 H 0.9114 0.9374 0.7745 0.039 Uiso 1 1 calc R . .
C42 C 0.9227(6) 1.0314(3) 0.82189(17) 0.0338(12) Uani 1 1 d . . .
C43 C 0.8422(6) 1.0747(3) 0.85326(17) 0.0383(13) Uani 1 1 d . . .
H43 H 0.7398 1.0744 0.8516 0.046 Uiso 1 1 calc R . .
C44 C 0.9106(7) 1.1181(4) 0.8870(2) 0.0513(15) Uani 1 1 d . . .
H44 H 0.8549 1.1476 0.9084 0.062 Uiso 1 1 calc R . .
C45 C 1.0586(8) 1.1190(4) 0.8898(2) 0.0594(18) Uani 1 1 d . . .
H45 H 1.1051 1.1494 0.9129 0.071 Uiso 1 1 calc R . .
C46 C 1.1387(7) 1.0758(4) 0.8591(2) 0.0584(18) Uani 1 1 d . . .
H46 H 1.2409 1.0761 0.8614 0.070 Uiso 1 1 calc R . .
C47 C 1.0730(6) 1.0311(3) 0.82455(18) 0.0435(14) Uani 1 1 d . . .
H47 H 1.1293 1.0014 0.8034 0.052 Uiso 1 1 calc R . .
C48 C 0.8110(5) 1.0404(3) 0.74271(16) 0.0325(11) Uani 1 1 d . . .
H48 H 0.8044 1.1002 0.7523 0.039 Uiso 1 1 calc R . .
C49 C 0.9155(6) 1.0344(3) 0.70423(17) 0.0328(11) Uani 1 1 d . . .
C50 C 1.0548(6) 1.0650(3) 0.70811(17) 0.0340(12) Uani 1 1 d . . .
H50 H 1.0853 1.0894 0.7354 0.041 Uiso 1 1 calc R . .
C51 C 1.1490(6) 1.0606(3) 0.6730(2) 0.0439(14) Uani 1 1 d . . .
H51 H 1.2448 1.0810 0.6762 0.053 Uiso 1 1 calc R . .
C52 C 1.1049(7) 1.0266(3) 0.6332(2) 0.0524(16) Uani 1 1 d . . .
H52 H 1.1704 1.0233 0.6089 0.063 Uiso 1 1 calc R . .
C53 C 0.9651(7) 0.9970(3) 0.6284(2) 0.0496(15) Uani 1 1 d . . .
H53 H 0.9344 0.9747 0.6006 0.060 Uiso 1 1 calc R . .
C54 C 0.8709(6) 0.9999(3) 0.66372(18) 0.0402(13) Uani 1 1 d . . .
H54 H 0.7758 0.9785 0.6606 0.048 Uiso 1 1 calc R . .
B1 B 0.5703(7) 0.7669(4) 0.6462(2) 0.0371(14) Uani 1 1 d . . .
B2 B 0.7298(7) 0.7579(3) 0.81460(19) 0.0324(13) Uani 1 1 d . . .
B3 B 0.6164(6) 0.9638(3) 0.76372(18) 0.0312(13) Uani 1 1 d . . .
O1 O 0.4951(4) 0.7218(2) 0.61512(10) 0.0399(8) Uani 1 1 d . . .
O2 O 0.6351(4) 0.8362(2) 0.62903(11) 0.0381(9) Uani 1 1 d . . .
O3 O 0.6675(3) 0.7474(2) 0.85526(11) 0.0321(8) Uani 1 1 d . . .
O4 O 0.8680(3) 0.7891(2) 0.81662(10) 0.0311(7) Uani 1 1 d . . .
O5 O 0.7105(4) 0.9541(2) 0.79871(11) 0.0339(8) Uani 1 1 d . . .
O6 O 0.6692(3) 1.0120(2) 0.73009(11) 0.0357(8) Uani 1 1 d . . .
Fe1 Fe 0.47655(8) 0.79861(4) 0.74628(2) 0.0373(2) Uani 1 1 d . . .

loop_
_atom_site_aniso_label
_atom_site_aniso_U_11
_atom_site_aniso_U_22
_atom_site_aniso_U_33
_atom_site_aniso_U_23
_atom_site_aniso_U_13
_atom_site_aniso_U_12
C1 0.052(4) 0.036(3) 0.042(3) -0.004(2) -0.008(3) -0.018(3)
C2 0.058(3) 0.032(3) 0.035(3) 0.001(2) -0.010(2) -0.011(2)
C3 0.047(3) 0.031(2) 0.029(3) 0.003(2) -0.004(2) -0.002(2)
C4 0.035(3) 0.035(3) 0.036(3) -0.003(2) -0.005(2) 0.001(2)
C5 0.050(3) 0.036(3) 0.027(3) -0.001(2) -0.008(2) -0.005(2)
C6 0.050(4) 0.052(3) 0.040(3) 0.006(3) -0.014(3) 0.010(3)
C7 0.037(3) 0.041(3) 0.033(3) -0.003(2) 0.000(2) 0.009(2)
C8 0.036(3) 0.064(4) 0.040(3) 0.001(3) 0.003(3) 0.001(3)
C9 0.039(4) 0.087(5) 0.080(5) 0.009(4) 0.008(4) -0.013(3)
C10 0.029(3) 0.067(4) 0.098(6) 0.003(4) -0.021(3) -0.015(3)
C13 0.038(3) 0.036(2) 0.025(2) 0.0015(19) -0.005(2) -0.003(2)
C14 0.027(2) 0.033(2) 0.026(2) 0.003(2) -0.0047(19) -0.004(2)
C15 0.037(3) 0.044(3) 0.042(3) 0.003(3) -0.008(3) -0.002(3)
C16 0.038(3) 0.043(3) 0.077(5) -0.015(3) -0.004(3) -0.003(3)
C17 0.054(4) 0.064(4) 0.043(4) -0.023(3) 0.012(3) -0.015(3)
C18 0.074(4) 0.053(3) 0.030(3) -0.010(2) 0.001(3) -0.006(3)
C19 0.054(4) 0.040(3) 0.039(3) -0.002(2) -0.005(3) 0.003(3)
C20 0.037(3) 0.037(3) 0.031(3) 0.000(2) -0.003(2) -0.004(2)
C21 0.029(3) 0.040(3) 0.030(3) 0.002(2) -0.001(2) -0.010(2)
C22 0.050(4) 0.046(3) 0.040(3) 0.000(3) 0.004(3) -0.003(3)
C23 0.057(4) 0.051(3) 0.048(4) 0.019(3) 0.004(3) -0.008(3)
C24 0.041(4) 0.039(3) 0.071(4) 0.018(3) 0.003(3) -0.004(3)
C25 0.046(4) 0.039(3) 0.065(4) 0.002(3) 0.005(3) 0.002(3)
C26 0.045(3) 0.042(3) 0.042(3) 0.003(2) 0.005(3) 0.001(3)
C27 0.026(2) 0.034(3) 0.027(3) 0.000(2) -0.006(2) -0.004(2)
C28 0.027(3) 0.040(3) 0.025(3) 0.000(2) -0.007(2) -0.003(2)
C29 0.035(3) 0.044(3) 0.037(3) -0.006(2) 0.002(2) -0.004(3)
C30 0.035(3) 0.056(4) 0.052(4) -0.018(3) -0.001(3) 0.008(3)
C31 0.036(3) 0.088(5) 0.044(4) -0.027(3) 0.001(3) 0.008(3)
C32 0.040(3) 0.088(5) 0.027(3) -0.010(3) -0.001(2) -0.008(3)
C33 0.031(3) 0.052(3) 0.037(3) 0.004(3) -0.005(2) -0.002(3)
C34 0.034(3) 0.032(3) 0.021(2) 0.0017(19) -0.002(2) 0.000(2)
C35 0.033(3) 0.037(3) 0.023(2) 0.004(2) 0.002(2) -0.006(2)
C36 0.039(3) 0.051(3) 0.046(3) -0.002(3) -0.005(3) -0.013(3)
C37 0.045(4) 0.073(4) 0.059(4) 0.004(4) -0.016(3) -0.020(3)
C38 0.026(3) 0.090(5) 0.064(4) 0.023(4) -0.011(3) -0.005(3)
C39 0.031(3) 0.063(4) 0.044(3) 0.009(3) 0.004(2) 0.008(3)
C40 0.034(3) 0.047(3) 0.032(3) 0.003(2) -0.002(2) 0.000(2)
C41 0.037(3) 0.031(3) 0.030(3) 0.003(2) -0.005(2) -0.001(2)
C42 0.044(3) 0.029(3) 0.028(3) 0.007(2) -0.010(2) 0.000(2)
C43 0.040(3) 0.044(3) 0.030(3) -0.004(2) -0.003(2) 0.002(3)
C44 0.065(4) 0.050(3) 0.039(3) -0.014(3) -0.005(3) 0.007(3)
C45 0.069(5) 0.062(4) 0.047(4) -0.014(3) -0.018(3) 0.000(3)
C46 0.046(4) 0.060(4) 0.069(5) -0.006(3) -0.018(3) 0.002(3)
C47 0.049(4) 0.048(3) 0.034(3) -0.007(3) -0.013(3) 0.003(3)
C48 0.042(3) 0.031(2) 0.025(3) 0.000(2) -0.003(2) -0.001(2)
C49 0.038(3) 0.028(3) 0.032(3) 0.003(2) -0.007(2) -0.003(2)
C50 0.042(3) 0.027(2) 0.034(3) 0.000(2) -0.006(2) 0.000(2)
C51 0.038(3) 0.036(3) 0.058(4) -0.004(3) 0.007(3) -0.008(2)
C52 0.053(4) 0.042(3) 0.062(4) -0.006(3) 0.026(3) -0.008(3)
C53 0.057(4) 0.047(3) 0.045(3) -0.013(3) 0.009(3) -0.014(3)
C54 0.039(3) 0.040(3) 0.041(3) -0.007(2) 0.003(2) -0.009(3)
B1 0.040(3) 0.036(3) 0.035(3) 0.002(3) -0.002(3) 0.001(3)
B2 0.040(3) 0.027(3) 0.030(3) -0.004(2) -0.006(3) 0.011(3)
B3 0.034(3) 0.033(3) 0.026(3) 0.000(2) 0.001(2) 0.004(2)
O1 0.054(2) 0.0416(19) 0.0238(17) 0.0022(14) -0.0031(16) -0.0168(17)
O2 0.049(2) 0.0362(18) 0.0292(19) 0.0026(15) -0.0124(16) -0.0080(17)
O3 0.0320(18) 0.0342(18) 0.0300(19) -0.0049(14) -0.0071(14) -0.0054(15)
O4 0.0352(18) 0.0359(18) 0.0223(17) 0.0023(15) -0.0046(14) -0.0017(16)
O5 0.040(2) 0.0339(18) 0.0279(19) 0.0037(15) -0.0059(16) -0.0039(15)
O6 0.0306(19) 0.0421(19) 0.034(2) 0.0002(16) -0.0034(15) 0.0054(16)
Fe1 0.0357(4) 0.0414(4) 0.0346(4) 0.0008(3) -0.0101(3) -0.0088(3)

loop_
_atom_type_symbol
_atom_type_description
_atom_type_scat_dispersion_real
_atom_type_scat_dispersion_imag
_atom_type_scat_source
C C 0.0033 0.0016 'International Tables Vol C Tables 4.2.6.8 and 6.1.1.4'
H H 0.0000 0.0000 'International Tables Vol C Tables 4.2.6.8 and 6.1.1.4'
B B 0.0013 0.0007 'International Tables Vol C Tables 4.2.6.8 and 6.1.1.4'
O O 0.0106 0.0060 'International Tables Vol C Tables 4.2.6.8 and 6.1.1.4'
Fe Fe 0.3463 0.8444 'International Tables Vol C Tables 4.2.6.8 and 6.1.1.4'

loop_
_geom_angle_atom_site_label_1
_geom_angle_atom_site_label_2
_geom_angle_atom_site_label_3
_geom_angle
_geom_angle_site_symmetry_1
_geom_angle_site_symmetry_3
_geom_angle_publ_flag
C5 C1 C2 108.6(5) . . ?
C5 C1 Fe1 69.9(3) . . ?
C2 C1 Fe1 69.3(3) . . ?
C5 C1 H1 125.7 . . ?
C2 C1 H1 125.7 . . ?
Fe1 C1 H1 126.7 . . ?
C3 C2 C1 108.7(4) . . ?
C3 C2 Fe1 70.3(3) . . ?
C1 C2 Fe1 69.8(3) . . ?
C3 C2 H2 125.6 . . ?
C1 C2 H2 125.6 . . ?
Fe1 C2 H2 125.9 . . ?
C2 C3 C4 106.2(4) . . ?
C2 C3 B2 126.7(5) . . ?
C4 C3 B2 126.9(5) . . ?
C2 C3 Fe1 69.2(3) . . ?
C4 C3 Fe1 68.5(3) . . ?
B2 C3 Fe1 123.1(3) . . ?
C3 C4 C5 110.4(4) . . ?
C3 C4 Fe1 70.7(3) . . ?
C5 C4 Fe1 70.6(3) . . ?
C3 C4 H4 124.8 . . ?
C5 C4 H4 124.8 . . ?
Fe1 C4 H4 125.5 . . ?
C1 C5 C4 106.1(4) . . ?
C1 C5 B1 126.7(5) . . ?
C4 C5 B1 127.1(5) . . ?
C1 C5 Fe1 69.5(3) . . ?
C4 C5 Fe1 68.5(3) . . ?
B1 C5 Fe1 122.9(4) . . ?
C10 C6 C7 108.2(5) . . ?
C10 C6 Fe1 70.8(3) . . ?
C7 C6 Fe1 69.5(3) . . ?
C10 C6 H6 125.9 . . ?
C7 C6 H6 125.9 . . ?
Fe1 C6 H6 125.5 . . ?
C6 C7 C8 105.1(5) . . ?
C6 C7 B3 125.6(5) . . ?
C8 C7 B3 127.0(5) . . ?
C6 C7 Fe1 69.6(3) . . ?
C8 C7 Fe1 69.1(3) . . ?
B3 C7 Fe1 112.4(3) . . ?
C9 C8 C7 110.7(6) . . ?
C9 C8 Fe1 72.6(4) . . ?
C7 C8 Fe1 69.8(3) . . ?
C9 C8 H8 124.7 . . ?
C7 C8 H8 124.7 . . ?
Fe1 C8 H8 124.5 . . ?
C8 C9 C10 107.0(6) . . ?
C8 C9 Fe1 68.0(4) . . ?
C10 C9 Fe1 69.4(4) . . ?
C8 C9 H9 126.5 . . ?
C10 C9 H9 126.5 . . ?
Fe1 C9 H9 127.7 . . ?
C9 C10 C6 109.0(6) . . ?
C9 C10 C11 130.7(7) . . ?
C6 C10 C11 120.3(7) . . ?
C9 C10 Fe1 71.2(4) . . ?
C6 C10 Fe1 68.9(3) . . ?
C11 C10 Fe1 128.0(6) . . ?
C12 C11 C10 111.7(12) . . ?
C12 C11 H11A 109.3 . . ?
C10 C11 H11A 109.3 . . ?
C12 C11 H11B 109.3 . . ?
C10 C11 H11B 109.3 . . ?
H11A C11 H11B 107.9 . . ?
C11 C12 H12A 109.5 . . ?
C11 C12 H12B 109.5 . . ?
H12A C12 H12B 109.5 . . ?
C11 C12 H12C 109.5 . . ?
H12A C12 H12C 109.5 . . ?
H12B C12 H12C 109.5 . . ?
O1 C13 C14 111.8(4) . . ?
O1 C13 C20 103.9(4) . . ?
C14 C13 C20 111.4(4) . . ?
O1 C13 H13 109.9 . . ?
C14 C13 H13 109.9 . . ?
C20 C13 H13 109.9 . . ?
C15 C14 C19 119.4(5) . . ?
C15 C14 C13 120.4(4) . . ?
C19 C14 C13 120.1(4) . . ?
C14 C15 C16 119.6(5) . . ?
C14 C15 H15 120.2 . . ?
C16 C15 H15 120.2 . . ?
C15 C16 C17 120.0(6) . . ?
C15 C16 H16 120.0 . . ?
C17 C16 H16 120.0 . . ?
C18 C17 C16 119.7(5) . . ?
C18 C17 H17 120.2 . . ?
C16 C17 H17 120.2 . . ?
C19 C18 C17 120.0(6) . . ?
C19 C18 H18 120.0 . . ?
C17 C18 H18 120.0 . . ?
C18 C19 C14 121.2(5) . . ?
C18 C19 H19 119.4 . . ?
C14 C19 H19 119.4 . . ?
O2 C20 C21 112.5(4) . . ?
O2 C20 C13 103.7(4) . . ?
C21 C20 C13 114.4(4) . . ?
O2 C20 H20 108.7 . . ?
C21 C20 H20 108.7 . . ?
C13 C20 H20 108.7 . . ?
C22 C21 C26 118.8(5) . . ?
C22 C21 C20 119.4(5) . . ?
C26 C21 C20 121.8(5) . . ?
C23 C22 C21 121.0(6) . . ?
C23 C22 H22 119.5 . . ?
C21 C22 H22 119.5 . . ?
C22 C23 C24 120.4(6) . . ?
C22 C23 H23 119.8 . . ?
C24 C23 H23 119.8 . . ?
C23 C24 C25 118.4(5) . . ?
C23 C24 H24 120.8 . . ?
C25 C24 H24 120.8 . . ?
C26 C25 C24 121.0(5) . . ?
C26 C25 H25 119.5 . . ?
C24 C25 H25 119.5 . . ?
C25 C26 C21 120.4(5) . . ?
C25 C26 H26 119.8 . . ?
C21 C26 H26 119.8 . . ?
O3 C27 C28 110.2(4) . . ?
O3 C27 C34 103.8(4) . . ?
C28 C27 C34 113.7(4) . . ?
O3 C27 H27 109.7 . . ?
C28 C27 H27 109.7 . . ?
C34 C27 H27 109.7 . . ?
C33 C28 C29 118.6(5) . . ?
C33 C28 C27 121.0(5) . . ?
C29 C28 C27 120.4(4) . . ?
C30 C29 C28 120.3(5) . . ?
C30 C29 H29 119.9 . . ?
C28 C29 H29 119.9 . . ?
C29 C30 C31 120.9(6) . . ?
C29 C30 H30 119.6 . . ?
C31 C30 H30 119.6 . . ?
C32 C31 C30 120.2(5) . . ?
C32 C31 H31 119.9 . . ?
C30 C31 H31 119.9 . . ?
C31 C32 C33 119.0(5) . . ?
C31 C32 H32 120.5 . . ?
C33 C32 H32 120.5 . . ?
C28 C33 C32 121.1(5) . . ?
C28 C33 H33 119.4 . . ?
C32 C33 H33 119.4 . . ?
O4 C34 C35 112.3(4) . . ?
O4 C34 C27 103.5(4) . . ?
C35 C34 C27 113.9(4) . . ?
O4 C34 H34 109.0 . . ?
C35 C34 H34 109.0 . . ?
C27 C34 H34 109.0 . . ?
C40 C35 C36 118.5(5) . . ?
C40 C35 C34 122.1(4) . . ?
C36 C35 C34 119.3(5) . . ?
C37 C36 C35 120.3(6) . . ?
C37 C36 H36 119.9 . . ?
C35 C36 H36 119.9 . . ?
C36 C37 C38 120.3(6) . . ?
C36 C37 H37 119.9 . . ?
C38 C37 H37 119.9 . . ?
C39 C38 C37 120.0(6) . . ?
C39 C38 H38 120.0 . . ?
C37 C38 H38 120.0 . . ?
C38 C39 C40 120.4(6) . . ?
C38 C39 H39 119.8 . . ?
C40 C39 H39 119.8 . . ?
C39 C40 C35 120.4(5) . . ?
C39 C40 H40 119.8 . . ?
C35 C40 H40 119.8 . . ?
O5 C41 C42 109.9(4) . . ?
O5 C41 C48 103.4(4) . . ?
C42 C41 C48 115.2(4) . . ?
O5 C41 H41 109.4 . . ?
C42 C41 H41 109.4 . . ?
C48 C41 H41 109.4 . . ?
C43 C42 C47 120.0(5) . . ?
C43 C42 C41 120.7(5) . . ?
C47 C42 C41 119.3(5) . . ?
C44 C43 C42 120.1(5) . . ?
C44 C43 H43 120.0 . . ?
C42 C43 H43 120.0 . . ?
C45 C44 C43 120.6(6) . . ?
C45 C44 H44 119.7 . . ?
C43 C44 H44 119.7 . . ?
C46 C45 C44 119.6(6) . . ?
C46 C45 H45 120.2 . . ?
C44 C45 H45 120.2 . . ?
C45 C46 C47 121.3(6) . . ?
C45 C46 H46 119.3 . . ?
C47 C46 H46 119.3 . . ?
C42 C47 C46 118.4(6) . . ?
C42 C47 H47 120.8 . . ?
C46 C47 H47 120.8 . . ?
O6 C48 C49 111.3(4) . . ?
O6 C48 C41 103.9(4) . . ?
C49 C48 C41 115.2(4) . . ?
O6 C48 H48 108.7 . . ?
C49 C48 H48 108.7 . . ?
C41 C48 H48 108.7 . . ?
C50 C49 C54 119.2(5) . . ?
C50 C49 C48 120.7(5) . . ?
C54 C49 C48 120.0(5) . . ?
C51 C50 C49 120.7(5) . . ?
C51 C50 H50 119.7 . . ?
C49 C50 H50 119.7 . . ?
C50 C51 C52 120.0(5) . . ?
C50 C51 H51 120.0 . . ?
C52 C51 H51 120.0 . . ?
C51 C52 C53 120.2(5) . . ?
C51 C52 H52 119.9 . . ?
C53 C52 H52 119.9 . . ?
C54 C53 C52 120.1(6) . . ?
C54 C53 H53 119.9 . . ?
C52 C53 H53 119.9 . . ?
C53 C54 C49 119.8(5) . . ?
C53 C54 H54 120.1 . . ?
C49 C54 H54 120.1 . . ?
O2 B1 O1 113.2(5) . . ?
O2 B1 C5 123.7(5) . . ?
O1 B1 C5 123.1(5) . . ?
O3 B2 O4 113.6(4) . . ?
O3 B2 C3 123.9(5) . . ?
O4 B2 C3 122.5(5) . . ?
O6 B3 O5 113.8(5) . . ?
O6 B3 C7 123.5(4) . . ?
O5 B3 C7 122.7(4) . . ?
B1 O1 C13 108.3(4) . . ?
B1 O2 C20 108.3(4) . . ?
B2 O3 C27 107.7(4) . . ?
B2 O4 C34 106.8(4) . . ?
B3 O5 C41 107.1(4) . . ?
B3 O6 C48 108.1(4) . . ?
C4 Fe1 C8 129.8(2) . . ?
C4 Fe1 C7 107.9(2) . . ?
C8 Fe1 C7 41.1(2) . . ?
C4 Fe1 C2 67.9(2) . . ?
C8 Fe1 C2 115.6(2) . . ?
C7 Fe1 C2 147.9(2) . . ?
C4 Fe1 C6 118.4(2) . . ?
C8 Fe1 C6 67.8(2) . . ?
C7 Fe1 C6 41.0(2) . . ?
C2 Fe1 C6 169.4(2) . . ?
C4 Fe1 C1 67.9(2) . . ?
C8 Fe1 C1 149.0(2) . . ?
C7 Fe1 C1 169.4(2) . . ?
C2 Fe1 C1 40.9(2) . . ?
C6 Fe1 C1 131.4(2) . . ?
C4 Fe1 C5 40.9(2) . . ?
C8 Fe1 C5 169.0(2) . . ?
C7 Fe1 C5 130.0(2) . . ?
C2 Fe1 C5 68.9(2) . . ?
C6 Fe1 C5 109.8(2) . . ?
C1 Fe1 C5 40.6(2) . . ?
C4 Fe1 C3 40.7(2) . . ?
C8 Fe1 C3 107.0(2) . . ?
C7 Fe1 C3 115.0(2) . . ?
C2 Fe1 C3 40.6(2) . . ?
C6 Fe1 C3 149.7(2) . . ?
C1 Fe1 C3 68.7(2) . . ?
C5 Fe1 C3 69.4(2) . . ?
C4 Fe1 C10 152.1(3) . . ?
C8 Fe1 C10 66.5(3) . . ?
C7 Fe1 C10 68.3(2) . . ?
C2 Fe1 C10 130.4(2) . . ?
C6 Fe1 C10 40.3(2) . . ?
C1 Fe1 C10 110.6(2) . . ?
C5 Fe1 C10 119.2(3) . . ?
C3 Fe1 C10 166.8(3) . . ?
C4 Fe1 C9 167.0(3) . . ?
C8 Fe1 C9 39.4(3) . . ?
C7 Fe1 C9 68.3(3) . . ?
C2 Fe1 C9 108.3(3) . . ?
C6 Fe1 C9 67.5(3) . . ?
C1 Fe1 C9 118.0(3) . . ?
C5 Fe1 C9 150.8(3) . . ?
C3 Fe1 C9 128.4(3) . . ?
C10 Fe1 C9 39.5(3) . . ?

loop_
_geom_bond_atom_site_label_1
_geom_bond_atom_site_label_2
_geom_bond_distance
_geom_bond_site_symmetry_2
_geom_bond_publ_flag
C1 C5 1.428(7) . ?
C1 C2 1.434(7) . ?
C1 Fe1 2.057(5) . ?
C1 H1 0.9500 . ?
C2 C3 1.426(7) . ?
C2 Fe1 2.049(5) . ?
C2 H2 0.9500 . ?
C3 C4 1.427(7) . ?
C3 B2 1.546(7) . ?
C3 Fe1 2.064(5) . ?
C4 C5 1.432(7) . ?
C4 Fe1 2.034(5) . ?
C4 H4 0.9500 . ?
C5 B1 1.534(8) . ?
C5 Fe1 2.062(5) . ?
C6 C10 1.421(9) . ?
C6 C7 1.434(7) . ?
C6 Fe1 2.049(5) . ?
C6 H6 0.9500 . ?
C7 C8 1.436(7) . ?
C7 B3 1.530(8) . ?
C7 Fe1 2.048(5) . ?
C8 C9 1.394(9) . ?
C8 Fe1 2.038(6) . ?
C8 H8 0.9500 . ?
C9 C10 1.409(10) . ?
C9 Fe1 2.097(7) . ?
C9 H9 0.9500 . ?
C10 C11 1.574(13) . ?
C10 Fe1 2.074(6) . ?
C11 C12 1.299(18) . ?
C11 H11A 0.9900 . ?
C11 H11B 0.9900 . ?
C12 H12A 0.9800 . ?
C12 H12B 0.9800 . ?
C12 H12C 0.9800 . ?
C13 O1 1.442(5) . ?
C13 C14 1.509(6) . ?
C13 C20 1.558(7) . ?
C13 H13 1.0000 . ?
C14 C15 1.379(7) . ?
C14 C19 1.383(7) . ?
C15 C16 1.393(8) . ?
C15 H15 0.9500 . ?
C16 C17 1.395(9) . ?
C16 H16 0.9500 . ?
C17 C18 1.373(9) . ?
C17 H17 0.9500 . ?
C18 C19 1.368(7) . ?
C18 H18 0.9500 . ?
C19 H19 0.9500 . ?
C20 O2 1.447(6) . ?
C20 C21 1.511(7) . ?
C20 H20 1.0000 . ?
C21 C22 1.381(7) . ?
C21 C26 1.387(7) . ?
C22 C23 1.374(8) . ?
C22 H22 0.9500 . ?
C23 C24 1.386(8) . ?
C23 H23 0.9500 . ?
C24 C25 1.389(8) . ?
C24 H24 0.9500 . ?
C25 C26 1.369(7) . ?
C25 H25 0.9500 . ?
C26 H26 0.9500 . ?
C27 O3 1.450(5) . ?
C27 C28 1.512(7) . ?
C27 C34 1.545(7) . ?
C27 H27 1.0000 . ?
C28 C33 1.373(7) . ?
C28 C29 1.392(7) . ?
C29 C30 1.370(7) . ?
C29 H29 0.9500 . ?
C30 C31 1.378(9) . ?
C30 H30 0.9500 . ?
C31 C32 1.365(9) . ?
C31 H31 0.9500 . ?
C32 C33 1.408(8) . ?
C32 H32 0.9500 . ?
C33 H33 0.9500 . ?
C34 O4 1.455(5) . ?
C34 C35 1.494(7) . ?
C34 H34 1.0000 . ?
C35 C40 1.389(7) . ?
C35 C36 1.393(7) . ?
C36 C37 1.376(8) . ?
C36 H36 0.9500 . ?
C37 C38 1.378(9) . ?
C37 H37 0.9500 . ?
C38 C39 1.364(9) . ?
C38 H38 0.9500 . ?
C39 C40 1.378(7) . ?
C39 H39 0.9500 . ?
C40 H40 0.9500 . ?
C41 O5 1.450(6) . ?
C41 C42 1.511(7) . ?
C41 C48 1.565(6) . ?
C41 H41 1.0000 . ?
C42 C43 1.386(7) . ?
C42 C47 1.395(8) . ?
C43 C44 1.381(8) . ?
C43 H43 0.9500 . ?
C44 C45 1.374(9) . ?
C44 H44 0.9500 . ?
C45 C46 1.369(9) . ?
C45 H45 0.9500 . ?
C46 C47 1.398(8) . ?
C46 H46 0.9500 . ?
C47 H47 0.9500 . ?
C48 O6 1.442(6) . ?
C48 C49 1.511(7) . ?
C48 H48 1.0000 . ?
C49 C50 1.385(7) . ?
C49 C54 1.398(7) . ?
C50 C51 1.371(7) . ?
C50 H50 0.9500 . ?
C51 C52 1.375(8) . ?
C51 H51 0.9500 . ?
C52 C53 1.386(8) . ?
C52 H52 0.9500 . ?
C53 C54 1.375(7) . ?
C53 H53 0.9500 . ?
C54 H54 0.9500 . ?
B1 O2 1.361(7) . ?
B1 O1 1.369(7) . ?
B2 O3 1.361(7) . ?
B2 O4 1.376(7) . ?
B3 O6 1.360(6) . ?
B3 O5 1.374(6) . ?

loop_
_geom_torsion_atom_site_label_1
_geom_torsion_atom_site_label_2
_geom_torsion_atom_site_label_3
_geom_torsion_atom_site_label_4
_geom_torsion
_geom_torsion_site_symmetry_1
_geom_torsion_site_symmetry_2
_geom_torsion_site_symmetry_3
_geom_torsion_site_symmetry_4
_geom_torsion_publ_flag
C5 C1 C2 C3 -0.7(6) . . . . ?
Fe1 C1 C2 C3 -59.7(4) . . . . ?
C5 C1 C2 Fe1 59.0(4) . . . . ?
C1 C2 C3 C4 0.7(6) . . . . ?
Fe1 C2 C3 C4 -58.8(3) . . . . ?
C1 C2 C3 B2 175.9(5) . . . . ?
Fe1 C2 C3 B2 116.4(5) . . . . ?
C1 C2 C3 Fe1 59.4(4) . . . . ?
C2 C3 C4 C5 -0.4(6) . . . . ?
B2 C3 C4 C5 -175.6(5) . . . . ?
Fe1 C3 C4 C5 -59.6(4) . . . . ?
C2 C3 C4 Fe1 59.2(4) . . . . ?
B2 C3 C4 Fe1 -116.0(5) . . . . ?
C2 C1 C5 C4 0.4(6) . . . . ?
Fe1 C1 C5 C4 59.0(3) . . . . ?
C2 C1 C5 B1 -175.0(5) . . . . ?
Fe1 C1 C5 B1 -116.4(6) . . . . ?
C2 C1 C5 Fe1 -58.6(4) . . . . ?
C3 C4 C5 C1 0.0(6) . . . . ?
Fe1 C4 C5 C1 -59.7(4) . . . . ?
C3 C4 C5 B1 175.4(5) . . . . ?
Fe1 C4 C5 B1 115.7(5) . . . . ?
C3 C4 C5 Fe1 59.7(4) . . . . ?
C10 C6 C7 C8 0.1(6) . . . . ?
Fe1 C6 C7 C8 -60.3(3) . . . . ?
C10 C6 C7 B3 163.9(5) . . . . ?
Fe1 C6 C7 B3 103.5(5) . . . . ?
C10 C6 C7 Fe1 60.4(4) . . . . ?
C6 C7 C8 C9 -0.8(7) . . . . ?
B3 C7 C8 C9 -164.2(5) . . . . ?
Fe1 C7 C8 C9 -61.4(5) . . . . ?
C6 C7 C8 Fe1 60.6(3) . . . . ?
B3 C7 C8 Fe1 -102.8(5) . . . . ?
C7 C8 C9 C10 1.1(8) . . . . ?
Fe1 C8 C9 C10 -58.6(5) . . . . ?
C7 C8 C9 Fe1 59.7(4) . . . . ?
C8 C9 C10 C6 -1.0(8) . . . . ?
Fe1 C9 C10 C6 -58.7(5) . . . . ?
C8 C9 C10 C11 -177.9(8) . . . . ?
Fe1 C9 C10 C11 124.3(9) . . . . ?
C8 C9 C10 Fe1 57.7(5) . . . . ?
C7 C6 C10 C9 0.5(8) . . . . ?
Fe1 C6 C10 C9 60.1(5) . . . . ?
C7 C6 C10 C11 177.9(7) . . . . ?
Fe1 C6 C10 C11 -122.6(8) . . . . ?
C7 C6 C10 Fe1 -59.6(4) . . . . ?
C9 C10 C11 C12 -2.4(17) . . . . ?
C6 C10 C11 C12 -179.1(11) . . . . ?
Fe1 C10 C11 C12 95.1(13) . . . . ?
O1 C13 C14 C15 -32.2(6) . . . . ?
C20 C13 C14 C15 83.5(5) . . . . ?
O1 C13 C14 C19 152.2(5) . . . . ?
C20 C13 C14 C19 -92.1(5) . . . . ?
C19 C14 C15 C16 4.3(8) . . . . ?
C13 C14 C15 C16 -171.3(5) . . . . ?
C14 C15 C16 C17 -2.0(8) . . . . ?
C15 C16 C17 C18 -0.4(9) . . . . ?
C16 C17 C18 C19 0.5(9) . . . . ?
C17 C18 C19 C14 1.8(9) . . . . ?
C15 C14 C19 C18 -4.2(8) . . . . ?
C13 C14 C19 C18 171.4(5) . . . . ?
O1 C13 C20 O2 -15.9(5) . . . . ?
C14 C13 C20 O2 -136.4(4) . . . . ?
O1 C13 C20 C21 -138.8(4) . . . . ?
C14 C13 C20 C21 100.7(5) . . . . ?
O2 C20 C21 C22 153.4(5) . . . . ?
C13 C20 C21 C22 -88.6(6) . . . . ?
O2 C20 C21 C26 -28.4(7) . . . . ?
C13 C20 C21 C26 89.6(6) . . . . ?
C26 C21 C22 C23 -1.1(8) . . . . ?
C20 C21 C22 C23 177.2(5) . . . . ?
C21 C22 C23 C24 0.4(9) . . . . ?
C22 C23 C24 C25 1.1(9) . . . . ?
C23 C24 C25 C26 -1.9(9) . . . . ?
C24 C25 C26 C21 1.2(9) . . . . ?
C22 C21 C26 C25 0.3(8) . . . . ?
C20 C21 C26 C25 -177.9(5) . . . . ?
O3 C27 C28 C33 116.0(5) . . . . ?
C34 C27 C28 C33 -128.0(5) . . . . ?
O3 C27 C28 C29 -62.4(6) . . . . ?
C34 C27 C28 C29 53.6(6) . . . . ?
C33 C28 C29 C30 0.3(7) . . . . ?
C27 C28 C29 C30 178.7(5) . . . . ?
C28 C29 C30 C31 -1.3(8) . . . . ?
C29 C30 C31 C32 1.2(9) . . . . ?
C30 C31 C32 C33 0.0(9) . . . . ?
C29 C28 C33 C32 1.0(7) . . . . ?
C27 C28 C33 C32 -177.5(5) . . . . ?
C31 C32 C33 C28 -1.1(8) . . . . ?
O3 C27 C34 O4 -20.8(4) . . . . ?
C28 C27 C34 O4 -140.6(4) . . . . ?
O3 C27 C34 C35 -143.1(4) . . . . ?
C28 C27 C34 C35 97.2(5) . . . . ?
O4 C34 C35 C40 -44.3(6) . . . . ?
C27 C34 C35 C40 73.0(6) . . . . ?
O4 C34 C35 C36 139.3(4) . . . . ?
C27 C34 C35 C36 -103.4(5) . . . . ?
C40 C35 C36 C37 2.7(8) . . . . ?
C34 C35 C36 C37 179.2(5) . . . . ?
C35 C36 C37 C38 -1.5(9) . . . . ?
C36 C37 C38 C39 1.5(10) . . . . ?
C37 C38 C39 C40 -2.7(9) . . . . ?
C38 C39 C40 C35 4.0(8) . . . . ?
C36 C35 C40 C39 -3.9(7) . . . . ?
C34 C35 C40 C39 179.7(4) . . . . ?
O5 C41 C42 C43 -32.1(6) . . . . ?
C48 C41 C42 C43 84.1(6) . . . . ?
O5 C41 C42 C47 148.9(5) . . . . ?
C48 C41 C42 C47 -94.8(6) . . . . ?
C47 C42 C43 C44 0.5(8) . . . . ?
C41 C42 C43 C44 -178.4(5) . . . . ?
C42 C43 C44 C45 0.1(9) . . . . ?
C43 C44 C45 C46 -0.6(10) . . . . ?
C44 C45 C46 C47 0.6(10) . . . . ?
C43 C42 C47 C46 -0.5(9) . . . . ?
C41 C42 C47 C46 178.4(5) . . . . ?
C45 C46 C47 C42 -0.1(9) . . . . ?
O5 C41 C48 O6 -18.6(4) . . . . ?
C42 C41 C48 O6 -138.4(4) . . . . ?
O5 C41 C48 C49 -140.6(4) . . . . ?
C42 C41 C48 C49 99.5(5) . . . . ?
O6 C48 C49 C50 174.7(4) . . . . ?
C41 C48 C49 C50 -67.4(6) . . . . ?
O6 C48 C49 C54 -3.5(6) . . . . ?
C41 C48 C49 C54 114.5(5) . . . . ?
C54 C49 C50 C51 -1.0(7) . . . . ?
C48 C49 C50 C51 -179.1(5) . . . . ?
C49 C50 C51 C52 1.0(8) . . . . ?
C50 C51 C52 C53 0.3(9) . . . . ?
C51 C52 C53 C54 -1.4(9) . . . . ?
C52 C53 C54 C49 1.4(9) . . . . ?
C50 C49 C54 C53 -0.2(8) . . . . ?
C48 C49 C54 C53 177.9(5) . . . . ?
C1 C5 B1 O2 163.3(5) . . . . ?
C4 C5 B1 O2 -11.2(9) . . . . ?
Fe1 C5 B1 O2 75.5(7) . . . . ?
C1 C5 B1 O1 -19.1(9) . . . . ?
C4 C5 B1 O1 166.3(5) . . . . ?
Fe1 C5 B1 O1 -107.0(5) . . . . ?
C2 C3 B2 O3 -20.8(8) . . . . ?
C4 C3 B2 O3 153.5(5) . . . . ?
Fe1 C3 B2 O3 66.7(6) . . . . ?
C2 C3 B2 O4 158.0(5) . . . . ?
C4 C3 B2 O4 -27.7(8) . . . . ?
Fe1 C3 B2 O4 -114.5(5) . . . . ?
C6 C7 B3 O6 20.6(8) . . . . ?
C8 C7 B3 O6 -179.2(5) . . . . ?
Fe1 C7 B3 O6 100.8(5) . . . . ?
C6 C7 B3 O5 -158.5(5) . . . . ?
C8 C7 B3 O5 1.7(8) . . . . ?
Fe1 C7 B3 O5 -78.3(5) . . . . ?
O2 B1 O1 C13 -5.3(6) . . . . ?
C5 B1 O1 C13 176.9(5) . . . . ?
C14 C13 O1 B1 133.3(4) . . . . ?
C20 C13 O1 B1 13.1(5) . . . . ?
O1 B1 O2 C20 -5.7(6) . . . . ?
C5 B1 O2 C20 172.0(5) . . . . ?
C21 C20 O2 B1 137.4(5) . . . . ?
C13 C20 O2 B1 13.3(5) . . . . ?
O4 B2 O3 C27 -3.4(5) . . . . ?
C3 B2 O3 C27 175.5(4) . . . . ?
C28 C27 O3 B2 137.2(4) . . . . ?
C34 C27 O3 B2 15.1(5) . . . . ?
O3 B2 O4 C34 -10.8(5) . . . . ?
C3 B2 O4 C34 170.2(4) . . . . ?
C35 C34 O4 B2 142.5(4) . . . . ?
C27 C34 O4 B2 19.2(4) . . . . ?
O6 B3 O5 C41 -11.4(6) . . . . ?
C7 B3 O5 C41 167.8(4) . . . . ?
C42 C41 O5 B3 141.5(4) . . . . ?
C48 C41 O5 B3 18.0(5) . . . . ?
O5 B3 O6 C48 -1.5(6) . . . . ?
C7 B3 O6 C48 179.4(4) . . . . ?
C49 C48 O6 B3 137.1(4) . . . . ?
C41 C48 O6 B3 12.6(5) . . . . ?
C3 C4 Fe1 C8 67.4(4) . . . . ?
C5 C4 Fe1 C8 -171.6(3) . . . . ?
C3 C4 Fe1 C7 107.8(3) . . . . ?
C5 C4 Fe1 C7 -131.2(3) . . . . ?
C3 C4 Fe1 C2 -38.2(3) . . . . ?
C5 C4 Fe1 C2 82.7(3) . . . . ?
C3 C4 Fe1 C6 151.1(3) . . . . ?
C5 C4 Fe1 C6 -87.9(3) . . . . ?
C3 C4 Fe1 C1 -82.5(3) . . . . ?
C5 C4 Fe1 C1 38.4(3) . . . . ?
C3 C4 Fe1 C5 -121.0(4) . . . . ?
C5 C4 Fe1 C3 121.0(4) . . . . ?
C3 C4 Fe1 C10 -175.0(5) . . . . ?
C5 C4 Fe1 C10 -54.1(6) . . . . ?
C3 C4 Fe1 C9 37.1(12) . . . . ?
C5 C4 Fe1 C9 158.1(10) . . . . ?
C9 C8 Fe1 C4 -169.7(4) . . . . ?
C7 C8 Fe1 C4 69.7(4) . . . . ?
C9 C8 Fe1 C7 120.6(5) . . . . ?
C9 C8 Fe1 C2 -87.9(4) . . . . ?
C7 C8 Fe1 C2 151.5(3) . . . . ?
C9 C8 Fe1 C6 81.1(4) . . . . ?
C7 C8 Fe1 C6 -39.5(3) . . . . ?
C9 C8 Fe1 C1 -53.9(6) . . . . ?
C7 C8 Fe1 C1 -174.5(4) . . . . ?
C9 C8 Fe1 C5 160.4(11) . . . . ?
C7 C8 Fe1 C5 39.8(13) . . . . ?
C9 C8 Fe1 C3 -130.6(4) . . . . ?
C7 C8 Fe1 C3 108.8(3) . . . . ?
C9 C8 Fe1 C10 37.2(4) . . . . ?
C7 C8 Fe1 C10 -83.4(4) . . . . ?
C7 C8 Fe1 C9 -120.6(5) . . . . ?
C6 C7 Fe1 C4 113.1(3) . . . . ?
C8 C7 Fe1 C4 -130.8(3) . . . . ?
B3 C7 Fe1 C4 -8.1(4) . . . . ?
C6 C7 Fe1 C8 -116.1(5) . . . . ?
B3 C7 Fe1 C8 122.7(5) . . . . ?
C6 C7 Fe1 C2 -170.2(4) . . . . ?
C8 C7 Fe1 C2 -54.0(6) . . . . ?
B3 C7 Fe1 C2 68.6(6) . . . . ?
C8 C7 Fe1 C6 116.1(5) . . . . ?
B3 C7 Fe1 C6 -121.2(5) . . . . ?
C6 C7 Fe1 C1 48.3(14) . . . . ?
C8 C7 Fe1 C1 164.5(12) . . . . ?
B3 C7 Fe1 C1 -72.9(13) . . . . ?
C6 C7 Fe1 C5 73.1(4) . . . . ?
C8 C7 Fe1 C5 -170.8(3) . . . . ?
B3 C7 Fe1 C5 -48.1(4) . . . . ?
C6 C7 Fe1 C3 156.4(3) . . . . ?
C8 C7 Fe1 C3 -87.5(4) . . . . ?
B3 C7 Fe1 C3 35.2(4) . . . . ?
C6 C7 Fe1 C10 -37.5(4) . . . . ?
C8 C7 Fe1 C10 78.6(4) . . . . ?
B3 C7 Fe1 C10 -158.7(4) . . . . ?
C6 C7 Fe1 C9 -80.2(4) . . . . ?
C8 C7 Fe1 C9 36.0(4) . . . . ?
B3 C7 Fe1 C9 158.6(4) . . . . ?
C3 C2 Fe1 C4 38.4(3) . . . . ?
C1 C2 Fe1 C4 -81.3(3) . . . . ?
C3 C2 Fe1 C8 -86.4(3) . . . . ?
C1 C2 Fe1 C8 153.9(3) . . . . ?
C3 C2 Fe1 C7 -50.2(5) . . . . ?
C1 C2 Fe1 C7 -169.9(4) . . . . ?
C3 C2 Fe1 C6 167.2(12) . . . . ?
C1 C2 Fe1 C6 47.5(14) . . . . ?
C3 C2 Fe1 C1 119.7(5) . . . . ?
C3 C2 Fe1 C5 82.6(3) . . . . ?
C1 C2 Fe1 C5 -37.1(3) . . . . ?
C1 C2 Fe1 C3 -119.7(5) . . . . ?
C3 C2 Fe1 C10 -166.4(4) . . . . ?
C1 C2 Fe1 C10 73.9(5) . . . . ?
C3 C2 Fe1 C9 -128.3(3) . . . . ?
C1 C2 Fe1 C9 112.0(4) . . . . ?
C10 C6 Fe1 C4 156.3(4) . . . . ?
C7 C6 Fe1 C4 -84.7(4) . . . . ?
C10 C6 Fe1 C8 -79.3(4) . . . . ?
C7 C6 Fe1 C8 39.6(3) . . . . ?
C10 C6 Fe1 C7 -119.0(5) . . . . ?
C10 C6 Fe1 C2 31.5(14) . . . . ?
C7 C6 Fe1 C2 150.5(12) . . . . ?
C10 C6 Fe1 C1 71.6(5) . . . . ?
C7 C6 Fe1 C1 -169.4(3) . . . . ?
C10 C6 Fe1 C5 112.2(4) . . . . ?
C7 C6 Fe1 C5 -128.8(3) . . . . ?
C10 C6 Fe1 C3 -165.1(5) . . . . ?
C7 C6 Fe1 C3 -46.1(6) . . . . ?
C7 C6 Fe1 C10 119.0(5) . . . . ?
C10 C6 Fe1 C9 -36.6(4) . . . . ?
C7 C6 Fe1 C9 82.4(4) . . . . ?
C5 C1 Fe1 C4 -38.8(3) . . . . ?
C2 C1 Fe1 C4 81.3(3) . . . . ?
C5 C1 Fe1 C8 -170.4(4) . . . . ?
C2 C1 Fe1 C8 -50.4(6) . . . . ?
C5 C1 Fe1 C7 29.6(14) . . . . ?
C2 C1 Fe1 C7 149.6(12) . . . . ?
C5 C1 Fe1 C2 -120.1(5) . . . . ?
C5 C1 Fe1 C6 70.3(4) . . . . ?
C2 C1 Fe1 C6 -169.6(3) . . . . ?
C2 C1 Fe1 C5 120.1(5) . . . . ?
C5 C1 Fe1 C3 -82.8(3) . . . . ?
C2 C1 Fe1 C3 37.3(3) . . . . ?
C5 C1 Fe1 C10 111.3(4) . . . . ?
C2 C1 Fe1 C10 -128.6(4) . . . . ?
C5 C1 Fe1 C9 154.1(4) . . . . ?
C2 C1 Fe1 C9 -85.8(4) . . . . ?
C1 C5 Fe1 C4 117.7(4) . . . . ?
B1 C5 Fe1 C4 -121.1(5) . . . . ?
C1 C5 Fe1 C8 153.5(11) . . . . ?
C4 C5 Fe1 C8 35.8(13) . . . . ?
B1 C5 Fe1 C8 -85.3(13) . . . . ?
C1 C5 Fe1 C7 -173.2(3) . . . . ?
C4 C5 Fe1 C7 69.1(4) . . . . ?
B1 C5 Fe1 C7 -52.0(5) . . . . ?
C1 C5 Fe1 C2 37.4(3) . . . . ?
C4 C5 Fe1 C2 -80.3(3) . . . . ?
B1 C5 Fe1 C2 158.6(5) . . . . ?
C1 C5 Fe1 C6 -131.4(3) . . . . ?
C4 C5 Fe1 C6 110.9(3) . . . . ?
B1 C5 Fe1 C6 -10.2(5) . . . . ?
C4 C5 Fe1 C1 -117.7(4) . . . . ?
B1 C5 Fe1 C1 121.2(6) . . . . ?
C1 C5 Fe1 C3 80.9(3) . . . . ?
C4 C5 Fe1 C3 -36.7(3) . . . . ?
B1 C5 Fe1 C3 -157.8(5) . . . . ?
C1 C5 Fe1 C10 -88.0(4) . . . . ?
C4 C5 Fe1 C10 154.3(3) . . . . ?
B1 C5 Fe1 C10 33.2(5) . . . . ?
C1 C5 Fe1 C9 -52.4(6) . . . . ?
C4 C5 Fe1 C9 -170.1(5) . . . . ?
B1 C5 Fe1 C9 68.8(7) . . . . ?
C2 C3 Fe1 C4 -118.1(4) . . . . ?
B2 C3 Fe1 C4 120.9(5) . . . . ?
C2 C3 Fe1 C8 109.8(3) . . . . ?
C4 C3 Fe1 C8 -132.1(3) . . . . ?
B2 C3 Fe1 C8 -11.2(5) . . . . ?
C2 C3 Fe1 C7 153.2(3) . . . . ?
C4 C3 Fe1 C7 -88.7(3) . . . . ?
B2 C3 Fe1 C7 32.2(5) . . . . ?
C4 C3 Fe1 C2 118.1(4) . . . . ?
B2 C3 Fe1 C2 -121.0(6) . . . . ?
C2 C3 Fe1 C6 -175.4(4) . . . . ?
C4 C3 Fe1 C6 -57.3(5) . . . . ?
B2 C3 Fe1 C6 63.7(6) . . . . ?
C2 C3 Fe1 C1 -37.6(3) . . . . ?
C4 C3 Fe1 C1 80.5(3) . . . . ?
B2 C3 Fe1 C1 -158.6(5) . . . . ?
C2 C3 Fe1 C5 -81.2(3) . . . . ?
C4 C3 Fe1 C5 36.9(3) . . . . ?
B2 C3 Fe1 C5 157.8(5) . . . . ?
C2 C3 Fe1 C10 51.7(11) . . . . ?
C4 C3 Fe1 C10 169.8(10) . . . . ?
B2 C3 Fe1 C10 -69.3(12) . . . . ?
C2 C3 Fe1 C9 71.9(4) . . . . ?
C4 C3 Fe1 C9 -170.0(3) . . . . ?
B2 C3 Fe1 C9 -49.1(5) . . . . ?
C9 C10 Fe1 C4 -169.1(5) . . . . ?
C6 C10 Fe1 C4 -49.2(7) . . . . ?
C11 C10 Fe1 C4 63.5(9) . . . . ?
C9 C10 Fe1 C8 -37.1(4) . . . . ?
C6 C10 Fe1 C8 82.8(4) . . . . ?
C11 C10 Fe1 C8 -164.5(8) . . . . ?
C9 C10 Fe1 C7 -81.8(4) . . . . ?
C6 C10 Fe1 C7 38.1(4) . . . . ?
C11 C10 Fe1 C7 150.8(8) . . . . ?
C9 C10 Fe1 C2 67.3(5) . . . . ?
C6 C10 Fe1 C2 -172.7(3) . . . . ?
C11 C10 Fe1 C2 -60.1(9) . . . . ?
C9 C10 Fe1 C6 -119.9(6) . . . . ?
C11 C10 Fe1 C6 112.6(9) . . . . ?
C9 C10 Fe1 C1 109.5(4) . . . . ?
C6 C10 Fe1 C1 -130.6(4) . . . . ?
C11 C10 Fe1 C1 -17.9(8) . . . . ?
C9 C10 Fe1 C5 153.5(4) . . . . ?
C6 C10 Fe1 C5 -86.6(4) . . . . ?
C11 C10 Fe1 C5 26.1(8) . . . . ?
C9 C10 Fe1 C3 25.3(12) . . . . ?
C6 C10 Fe1 C3 145.2(9) . . . . ?
C11 C10 Fe1 C3 -102.1(13) . . . . ?
C6 C10 Fe1 C9 119.9(6) . . . . ?
C11 C10 Fe1 C9 -127.4(9) . . . . ?
C8 C9 Fe1 C4 37.6(13) . . . . ?
C10 C9 Fe1 C4 156.9(10) . . . . ?
C10 C9 Fe1 C8 119.3(6) . . . . ?
C8 C9 Fe1 C7 -37.5(4) . . . . ?
C10 C9 Fe1 C7 81.8(4) . . . . ?
C8 C9 Fe1 C2 108.4(4) . . . . ?
C10 C9 Fe1 C2 -132.3(4) . . . . ?
C8 C9 Fe1 C6 -81.9(4) . . . . ?
C10 C9 Fe1 C6 37.4(4) . . . . ?
C8 C9 Fe1 C1 151.9(4) . . . . ?
C10 C9 Fe1 C1 -88.8(4) . . . . ?
C8 C9 Fe1 C5 -172.4(4) . . . . ?
C10 C9 Fe1 C5 -53.1(7) . . . . ?
C8 C9 Fe1 C3 67.8(5) . . . . ?
C10 C9 Fe1 C3 -172.9(3) . . . . ?
C8 C9 Fe1 C10 -119.3(6) . . . . ?
